data_2217426
loop_
_publ_author_name
'Cunha-Silva, Luis'
'Brand\~ao, Paula'
'Rocha, Jo\~ao'
'Almeida Paz, Filipe A.'

_publ_section_title
;
 The dehydrated copper silicate Na~2~[Cu~2~Si~4~O~11~]: a
 three-dimensional microporous framework with a linear Si---O---Si
 linkage
;
_journal_coeditor_code BR2065
_journal_issue 2
_journal_name_full 'Acta Crystallographica Section E'
_journal_page_first i13
_journal_page_last i14
_journal_paper_doi 10.1107/S1600536808001608
_journal_volume 64
_journal_year 2008
_chemical_formula_iupac 'Na2 (Cu2 O11 Si4)'
_chemical_formula_moiety '2(Na +), Cu2 O11 Si4 2-'
_chemical_formula_structural 'Na2 Cu2 (Si4 O11)'
_chemical_formula_sum 'Cu2 Na2 O11 Si4'
_chemical_formula_weight 461.44
_chemical_name_systematic
;
disodium dicopper undecaoxide tetrasilicate
;
_space_group_IT_number 2
_symmetry_cell_setting triclinic
_symmetry_space_group_name_Hall '-P 1'
_symmetry_space_group_name_H-M 'P -1'
_atom_sites_solution_primary direct
_atom_sites_solution_secondary difmap
_audit_creation_method 'SHELXTL, manual editing plus enCIFer'
_cell_angle_alpha 96.390(7)
_cell_angle_beta 97.281(7)
_cell_angle_gamma 100.461(7)
_cell_formula_units_Z 1
_cell_length_a 5.190(2)
_cell_length_b 6.299(3)
_cell_length_c 8.196(4)
_cell_measurement_reflns_used 758
_cell_measurement_temperature 298(2)
_cell_measurement_theta_max 58.11
_cell_measurement_theta_min 8.09
_cell_volume 258.9(2)
_computing_cell_refinement 'SMART (Bruker, 1998)'
_computing_data_collection 'SMART (Bruker, 1998)'
_computing_data_reduction 'SAINT-Plus (Bruker, 2003)'
_computing_molecular_graphics 'DIAMOND (Brandenburg, 2007)'
_computing_publication_material 'SHELXTL (Sheldrick, 2008)'
_computing_structure_refinement 'SHELXTL (Sheldrick, 2008)'
_computing_structure_solution 'SIR92 (Altomare et al., 1993)'
_diffrn_ambient_temperature 298(2)
_diffrn_measured_fraction_theta_full 0.984
_diffrn_measured_fraction_theta_max 0.984
_diffrn_measurement_device_type 'Bruker SMART CCD 1000'
_diffrn_measurement_method \w
_diffrn_radiation_monochromator graphite
_diffrn_radiation_source 'fine-focus sealed tube'
_diffrn_radiation_type MoK\a
_diffrn_radiation_wavelength 0.71073
_diffrn_reflns_av_R_equivalents 0.0421
_diffrn_reflns_av_sigmaI/netI 0.0377
_diffrn_reflns_limit_h_max 6
_diffrn_reflns_limit_h_min -6
_diffrn_reflns_limit_k_max 7
_diffrn_reflns_limit_k_min -7
_diffrn_reflns_limit_l_max 10
_diffrn_reflns_limit_l_min 0
_diffrn_reflns_number 1587
_diffrn_reflns_theta_full 26.35
_diffrn_reflns_theta_max 26.35
_diffrn_reflns_theta_min 3.89
_diffrn_standards_number 0
_exptl_absorpt_coefficient_mu 4.709
_exptl_absorpt_correction_T_max 0.8340
_exptl_absorpt_correction_T_min 0.6274
_exptl_absorpt_correction_type multi-scan
_exptl_absorpt_process_details
;
(TWINABS; Sheldrick, 2002)
;
_exptl_crystal_colour Black
_exptl_crystal_density_diffrn 2.960
_exptl_crystal_density_method 'not measured'
_exptl_crystal_description Plate
_exptl_crystal_F_000 224
_exptl_crystal_size_max 0.28
_exptl_crystal_size_mid 0.08
_exptl_crystal_size_min 0.04
_refine_diff_density_max 1.397
_refine_diff_density_min -1.579
_refine_ls_extinction_coef no
_refine_ls_extinction_method none
_refine_ls_goodness_of_fit_ref 1.012
_refine_ls_matrix_type full
_refine_ls_number_parameters 88
_refine_ls_number_reflns 1043
_refine_ls_number_restraints 0
_refine_ls_restrained_S_all 1.012
_refine_ls_R_factor_all 0.0553
_refine_ls_R_factor_gt 0.0421
_refine_ls_shift/su_max 0.000
_refine_ls_shift/su_mean 0.000
_refine_ls_structure_factor_coef Fsqd
_refine_ls_weighting_details 'calc w=1/[\s^2^(Fo^2^)+(0.0809P)^2^] where P=(Fo^2^+2Fc^2^)/3'
_refine_ls_weighting_scheme calc
_refine_ls_wR_factor_gt 0.1116
_refine_ls_wR_factor_ref 0.1190
_reflns_number_gt 782
_reflns_number_total 1043
_reflns_threshold_expression I>2\s(I)
_cod_data_source_file br2065.cif
_cod_data_source_block I
_cod_depositor_comments
;
The following automatic conversions were performed:
'_symmetry_cell_setting' value 'Triclinic' changed to 'triclinic'
according to '/home/saulius/struct/CIF-dictionaries/cif_core.dic'
dictionary named 'cif_core.dic' version 2.4.1 from 2010-06-29.

Automatic conversion script
Id: cif_fix_enum 1527 2010-12-29 10:47:43Z saulius 

The following automatic conversions were performed:

'_symmetry_cell_setting' value 'Triclinic' changed to 'triclinic'
according to /home/saulius/struct/CIF-dictionaries/cif_core.dic
dictionary named 'cif_core.dic' version 2.4.1 from 2010-06-29.

Automatic conversion script
Id: cif_fix_values 1715 2011-07-08 13:25:40Z adriana 
;
_cod_database_code 2217426
_cod_database_fobs_code 2217426

loop_
_symmetry_equiv_pos_as_xyz
'x, y, z'
'-x, -y, -z'

loop_
_atom_site_type_symbol
_atom_site_label
_atom_site_fract_x
_atom_site_fract_y
_atom_site_fract_z
_atom_site_U_iso_or_equiv
_atom_site_adp_type
_atom_site_calc_flag
_atom_site_refinement_flags
_atom_site_occupancy
Cu Cu1 0.70666(10) -0.10891(9) 0.93472(8) 0.0096(3) Uani d . 1
Na Na1 0.8700(4) 0.3540(3) 1.1990(3) 0.0235(6) Uani d . 1
Si Si1 1.0175(2) 0.1358(2) 0.67930(18) 0.0087(4) Uani d . 1
Si Si2 0.5954(3) 0.3456(2) 0.80969(18) 0.0089(4) Uani d . 1
O O1 1.0000 0.0000 0.5000 0.0217(13) Uani d S 1
O O2 1.0064(7) -0.0190(6) 0.8196(5) 0.0127(8) Uani d . 1
O O3 0.7804(6) 0.2736(6) 0.6719(5) 0.0126(8) Uani d . 1
O O4 0.2923(6) 0.3209(5) 0.7137(5) 0.0144(8) Uani d . 1
O O5 0.7200(7) 0.5899(6) 0.8873(5) 0.0170(9) Uani d . 1
O O6 0.5974(6) 0.1760(5) 0.9452(5) 0.0107(8) Uani d . 1

loop_
_atom_site_aniso_label
_atom_site_aniso_U_11
_atom_site_aniso_U_22
_atom_site_aniso_U_33
_atom_site_aniso_U_12
_atom_site_aniso_U_13
_atom_site_aniso_U_23
Cu1 0.0054(4) 0.0083(4) 0.0159(4) 0.0011(2) 0.0051(2) 0.0018(2)
Na1 0.0137(11) 0.0161(12) 0.0396(16) 0.0021(9) 0.0072(10) -0.0030(10)
Si1 0.0048(7) 0.0096(7) 0.0124(8) 0.0018(5) 0.0034(5) 0.0009(5)
Si2 0.0040(6) 0.0078(7) 0.0155(8) 0.0013(5) 0.0042(5) 0.0018(5)
O1 0.020(3) 0.024(3) 0.021(3) 0.006(2) 0.007(2) -0.006(2)
O2 0.0078(17) 0.0137(18) 0.018(2) 0.0033(13) 0.0040(14) 0.0045(14)
O3 0.0057(16) 0.0169(19) 0.018(2) 0.0068(14) 0.0049(14) 0.0018(14)
O4 0.0063(16) 0.0140(18) 0.023(2) 0.0017(14) 0.0014(14) 0.0061(15)
O5 0.0145(18) 0.0100(18) 0.028(2) 0.0000(14) 0.0129(16) 0.0016(15)
O6 0.0082(16) 0.0111(17) 0.016(2) 0.0039(13) 0.0061(14) 0.0050(14)

loop_
_atom_type_symbol
_atom_type_description
_atom_type_scat_dispersion_real
_atom_type_scat_dispersion_imag
_atom_type_scat_source
Cu Cu 0.3201 1.2651 'International Tables Vol C Tables 4.2.6.8 and 6.1.1.4'
Na Na 0.0362 0.0249 'International Tables Vol C Tables 4.2.6.8 and 6.1.1.4'
O O 0.0106 0.0060 'International Tables Vol C Tables 4.2.6.8 and 6.1.1.4'
Si Si 0.0817 0.0704 'International Tables Vol C Tables 4.2.6.8 and 6.1.1.4'

loop_
_geom_angle_atom_site_label_1
_geom_angle_atom_site_label_2
_geom_angle_atom_site_label_3
_geom_angle_site_symmetry_1
_geom_angle_site_symmetry_3
_geom_angle
_geom_angle_publ_flag
O5 Cu1 O2 1_545 . 92.49(15) no
O5 Cu1 O6 1_545 2_657 91.91(15) no
O2 Cu1 O6 . 2_657 175.60(13) no
O5 Cu1 O6 1_545 . 164.27(15) no
O2 Cu1 O6 . . 94.42(14) no
O6 Cu1 O6 2_657 . 81.32(16) no
O5 Cu1 O2 1_545 2_757 105.60(16) no
O2 Cu1 O2 . 2_757 87.05(15) no
O6 Cu1 O2 2_657 2_757 91.76(14) no
O6 Cu1 O2 . 2_757 88.87(14) no
O5 Cu1 Cu1 1_545 2_657 131.06(12) no
O2 Cu1 Cu1 . 2_657 135.03(10) no
O6 Cu1 Cu1 2_657 2_657 40.70(10) no
O6 Cu1 Cu1 . 2_657 40.62(10) no
O2 Cu1 Cu1 2_757 2_657 90.41(9) no
O5 Cu1 Cu1 1_545 2_757 103.18(12) no
O2 Cu1 Cu1 . 2_757 48.19(11) no
O6 Cu1 Cu1 2_657 2_757 130.50(11) no
O6 Cu1 Cu1 . 2_757 91.93(10) no
O2 Cu1 Cu1 2_757 2_757 38.86(9) no
Cu1 Cu1 Cu1 2_657 2_757 116.74(4) no
O5 Cu1 Si2 1_545 2_657 73.75(12) no
O2 Cu1 Si2 . 2_657 156.11(11) no
O6 Cu1 Si2 2_657 2_657 26.72(10) no
O6 Cu1 Si2 . 2_657 103.96(11) no
O2 Cu1 Si2 2_757 2_657 78.31(10) no
Cu1 Cu1 Si2 2_657 2_657 64.59(4) no
Cu1 Cu1 Si2 2_757 2_657 115.04(5) no
O5 Cu1 Si1 1_545 . 106.73(13) no
O2 Cu1 Si1 . . 23.68(11) no
O6 Cu1 Si1 2_657 . 153.39(10) no
O6 Cu1 Si1 . . 75.74(11) no
O2 Cu1 Si1 2_757 . 100.98(10) no
Cu1 Cu1 Si1 2_657 . 115.23(4) no
Cu1 Cu1 Si1 2_757 . 64.33(4) no
Si2 Cu1 Si1 2_657 . 179.25(4) no
O2 Si1 O1 . . 111.33(15) no
O2 Si1 O3 . . 112.6(2) no
O1 Si1 O3 . . 108.16(15) no
O2 Si1 O4 . 1_655 111.48(19) no
O1 Si1 O4 . 1_655 108.08(16) no
O3 Si1 O4 . 1_655 104.92(18) no
O1 Si1 Cu1 . . 115.96(7) no
O3 Si1 Cu1 . . 84.08(15) no
O4 Si1 Cu1 1_655 . 129.55(15) no
O5 Si2 O6 . . 113.2(2) no
O5 Si2 O4 . . 111.75(19) no
O6 Si2 O4 . . 109.3(2) no
O5 Si2 O3 . . 107.1(2) no
O6 Si2 O3 . . 107.00(19) no
O4 Si2 O3 . . 108.15(19) no
O5 Si2 Cu1 . 2_657 109.62(16) no
O4 Si2 Cu1 . 2_657 81.61(15) no
O3 Si2 Cu1 . 2_657 134.72(14) no
Si1 O1 Si1 2_756 . 180.0 no
Si1 O2 Cu1 . . 126.8(2) no
Si1 O2 Cu1 . 2_757 116.29(18) no
Cu1 O2 Cu1 . 2_757 92.95(15) no
Si1 O3 Si2 . . 132.7(3) no
Si2 O4 Si1 . 1_455 137.0(2) no
Si2 O5 Cu1 . 1_565 152.9(2) no
Si2 O6 Cu1 . 2_657 120.24(18) no
Si2 O6 Cu1 . . 130.3(2) no
Cu1 O6 Cu1 2_657 . 98.68(16) no

loop_
_geom_bond_atom_site_label_1
_geom_bond_atom_site_label_2
_geom_bond_site_symmetry_2
_geom_bond_distance
_geom_bond_publ_flag
Cu1 O5 1_545 1.909(3) yes
Cu1 O2 . 1.950(4) yes
Cu1 O6 2_657 1.970(4) yes
Cu1 O6 . 1.974(3) yes
Cu1 O2 2_757 2.316(4) yes
Cu1 Cu1 2_657 2.9921(13) no
Cu1 Cu1 2_757 3.1031(15) no
Cu1 Si2 2_657 3.1221(19) no
Cu1 Si1 . 3.1673(19) no
Si1 O2 . 1.588(4) no
Si1 O1 . 1.5991(14) no
Si1 O3 . 1.629(3) no
Si1 O4 1_655 1.642(4) no
Si2 O5 . 1.583(4) no
Si2 O6 . 1.625(4) no
Si2 O4 . 1.639(3) no
Si2 O3 . 1.650(4) no
Si2 Cu1 2_657 3.1221(19) no
O1 Si1 2_756 1.5991(14) no
O2 Cu1 2_757 2.316(4) no
O4 Si1 1_455 1.642(4) no
O5 Cu1 1_565 1.909(3) no
O6 Cu1 2_657 1.970(4) no
